data_1548123
loop_
_publ_author_name
'Fu, Xia'
'Zhang, Lingjun'
'Tanaka, Ryo'
'Shiono, Takeshi'
'Cai, Zhengguo'

_publ_section_title
;
 Highly Robust Nickel Catalysts Containing Anilinonaphthoquinone Ligand
 for Copolymerization of Ethylene and Polar Monomers
;
_journal_issue 23
_journal_name_full Macromolecules
_journal_page_first 9216
_journal_paper_doi 10.1021/acs.macromol.7b01947
_journal_volume 50
_journal_year 2017
_chemical_formula_moiety 'C67 H52 N Ni O2 P, 0.5(C4 H8 O)'
_chemical_formula_sum 'C69 H56 N Ni O2.5 P'
_chemical_formula_weight 1028.82
_space_group_crystal_system triclinic
_space_group_IT_number 2
_space_group_name_Hall '-P 1'
_space_group_name_H-M_alt 'P -1'
_symmetry_space_group_name_Hall '-P 1'
_symmetry_space_group_name_H-M 'P -1'
_atom_sites_solution_hydrogens geom
_atom_sites_solution_primary direct
_audit_creation_date 2016-12-22
_audit_creation_method
;
Olex2 1.2
(compiled 2016.11.30 svn.r3356 for OlexSys, GUI svn.r5269)
;
_cell_angle_alpha 70.348(5)
_cell_angle_beta 89.603(6)
_cell_angle_gamma 82.381(6)
_cell_formula_units_Z 4
_cell_length_a 14.357(4)
_cell_length_b 19.656(6)
_cell_length_c 20.951(6)
_cell_measurement_reflns_used 2354
_cell_measurement_temperature 130(2)
_cell_measurement_theta_max 22.57
_cell_measurement_theta_min 2.39
_cell_volume 5514(3)
_computing_cell_refinement 'SAINT v7.68A (Bruker, 2009)'
_computing_data_reduction 'SAINT v7.68A (Bruker, 2009)'
_computing_molecular_graphics 'Olex2 (Dolomanov et al., 2009)'
_computing_publication_material 'Olex2 (Dolomanov et al., 2009)'
_computing_structure_refinement 'ShelXL (Sheldrick, 2015)'
_computing_structure_solution 'ShelXS (Sheldrick, 2008)'
_diffrn_ambient_temperature 130.0
_diffrn_measured_fraction_theta_full 0.997
_diffrn_measured_fraction_theta_max 0.978
_diffrn_measurement_device_type 'Bruker APEX-II CCD'
_diffrn_measurement_method '\f and \w scans'
_diffrn_radiation_monochromator graphite
_diffrn_radiation_type MoK\a
_diffrn_radiation_wavelength 0.71073
_diffrn_reflns_av_R_equivalents 0.0000
_diffrn_reflns_av_unetI/netI 0.2311
_diffrn_reflns_Laue_measured_fraction_full 0.997
_diffrn_reflns_Laue_measured_fraction_max 0.978
_diffrn_reflns_limit_h_max 18
_diffrn_reflns_limit_h_min -18
_diffrn_reflns_limit_k_max 23
_diffrn_reflns_limit_k_min -25
_diffrn_reflns_limit_l_max 0
_diffrn_reflns_limit_l_min -27
_diffrn_reflns_number 25171
_diffrn_reflns_point_group_measured_fraction_full 0.997
_diffrn_reflns_point_group_measured_fraction_max 0.978
_diffrn_reflns_theta_full 25.242
_diffrn_reflns_theta_max 27.64
_diffrn_reflns_theta_min 1.03
_diffrn_standards_number 0
_exptl_absorpt_coefficient_mu 0.429
_exptl_absorpt_correction_T_max 0.7456
_exptl_absorpt_correction_T_min 0.5707
_exptl_absorpt_correction_type multi-scan
_exptl_absorpt_process_details
;
 TWINABS-2008/4 (Bruker,2010) was used for absorption correction.
 
For component 1:
 wR2(int) was 0.0916 before and 0.0568 after correction.
 The Ratio of minimum to maximum transmission not present.
 The \l/2 correction factor is Not present
 
For component 2:
 wR2(int) was 0.1198 before and 0.0699 after correction.
 The Ratio of minimum to maximum transmission is 0.53.
 The \l/2 correction factor is Not present

Final HKLF 4 output contains 59976 reflections, Rint = 0.1019
 (13889 with I > 3sig(I), Rint = 0.0680)
;
_exptl_crystal_colour black
_exptl_crystal_density_diffrn 1.239
_exptl_crystal_description block
_exptl_crystal_F_000 2160
_exptl_crystal_size_max 0.3
_exptl_crystal_size_mid 0.2
_exptl_crystal_size_min 0.12
_refine_diff_density_max 1.707
_refine_diff_density_min -1.195
_refine_diff_density_rms 0.117
_refine_ls_extinction_method none
_refine_ls_goodness_of_fit_ref 0.873
_refine_ls_hydrogen_treatment constr
_refine_ls_matrix_type full
_refine_ls_number_parameters 1344
_refine_ls_number_reflns 25152
_refine_ls_number_restraints 0
_refine_ls_restrained_S_all 0.873
_refine_ls_R_factor_all 0.1939
_refine_ls_R_factor_gt 0.0876
_refine_ls_shift/su_max 0.012
_refine_ls_shift/su_mean 0.000
_refine_ls_structure_factor_coef Fsqd
_refine_ls_weighting_details 'w=1/[\s^2^(Fo^2^)+(0.1213P)^2^] where P=(Fo^2^+2Fc^2^)/3'
_refine_ls_weighting_scheme calc
_refine_ls_wR_factor_gt 0.2046
_refine_ls_wR_factor_ref 0.2420
_reflns_Friedel_coverage 0.000
_reflns_number_gt 10905
_reflns_number_total 25152
_reflns_threshold_expression 'I > 2\s(I)'
_cod_data_source_file ma7b01947_si_002.cif
_cod_data_source_block dm16887
_cod_depositor_comments 'Adding full bibliography for 1548123--1548124.cif.'
_cod_original_formula_sum 'C69 H56 N Ni O2.50 P'
_cod_database_code 1548123
_shelx_space_group_comment
;
The symmetry employed for this shelxl refinement is uniquely defined
by the following loop, which should always be used as a source of
symmetry information in preference to the above space-group names.
They are only intended as comments.
;
_shelx_estimated_absorpt_t_max 0.950
_shelx_estimated_absorpt_t_min 0.882
_olex2_refinement_description
;
1. Fixed Uiso
 At 1.2 times of:
  All C(H) groups, All C(H,H) groups
 At 1.5 times of:
  All C(H,H,H) groups
2.a Ternary CH refined with riding coordinates:
 C90(H90), C104(H104), C23(H23), C37(H37)
2.b Secondary CH2 refined with riding coordinates:
 C135(H13G,H13H), C136(H13A,H13B), C137(H13C,H13D), C138(H13E,H13F)
2.c Aromatic/amide H refined with riding coordinates:
 C69(H69), C70(H70), C71(H71), C72(H72), C73(H73), C76(H76), C77(H77),
 C78(H78), C79(H79), C82(H82), C86(H86), C88(H88), C92(H92), C93(H93), C94(H94),
  C95(H95), C96(H96), C98(H98), C99(H99), C100(H100), C101(H101), C102(H102),
 C106(H106), C107(H107), C108(H108), C109(H109), C110(H110), C112(H112),
 C113(H113), C114(H114), C115(H115), C116(H116), C118(H118), C119(H119),
 C120(H120), C121(H121), C122(H122), C124(H124), C125(H125), C126(H126),
 C127(H127), C128(H128), C130(H130), C131(H131), C132(H132), C133(H133),
 C134(H134), C2(H2), C3(H3), C4(H4), C5(H5), C6(H6), C9(H9), C10(H10), C11(H11),
  C12(H12), C15(H15), C19(H19), C21(H21), C25(H25), C26(H26), C27(H27),
 C28(H28), C29(H29), C31(H31), C32(H32), C33(H33), C34(H34), C35(H35), C39(H39),
  C40(H40), C41(H41), C42(H42), C43(H43), C45(H45), C46(H46), C47(H47),
 C48(H48), C49(H49), C51(H51), C52(H52), C53(H53), C54(H54), C55(H55), C57(H57),
  C58(H58), C59(H59), C60(H60), C61(H61), C63(H63), C64(H64), C65(H65),
 C66(H66), C67(H67)
2.d Idealised Me refined as rotating group:
 C103(H10A,H10B,H10C), C36(H36A,H36B,H36C)
;
_shelx_shelxl_version_number 2016/6
_olex2_submission_special_instructions 'No special instructions were received'

loop_
_space_group_symop_operation_xyz
'x, y, z'
'-x, -y, -z'

loop_
_atom_site_label
_atom_site_type_symbol
_atom_site_fract_x
_atom_site_fract_y
_atom_site_fract_z
_atom_site_U_iso_or_equiv
_atom_site_adp_type
_atom_site_occupancy
_atom_site_site_symmetry_order
_atom_site_calc_flag
_atom_site_refinement_flags_posn
Ni2 Ni 0.16240(4) 0.28155(3) 0.38791(3) 0.02546(17) Uani 1 1 d .
P2 P 0.03850(9) 0.26876(7) 0.33743(7) 0.0280(3) Uani 1 1 d .
O3 O 0.1233(2) 0.38601(18) 0.36362(18) 0.0319(9) Uani 1 1 d .
O4 O 0.3298(3) 0.50657(19) 0.49663(19) 0.0391(10) Uani 1 1 d .
N2 N 0.2533(3) 0.2980(2) 0.44655(19) 0.0244(9) Uani 1 1 d .
C68 C 0.2150(3) 0.1879(3) 0.3925(3) 0.0292(12) Uani 1 1 d .
C69 C 0.2077(4) 0.1246(3) 0.4478(3) 0.0391(14) Uani 1 1 d .
H69 H 0.172928 0.128115 0.485616 0.047 Uiso 1 1 calc R
C70 C 0.2507(4) 0.0566(3) 0.4480(4) 0.0519(18) Uani 1 1 d .
H70 H 0.245798 0.014532 0.486420 0.062 Uiso 1 1 calc R
C71 C 0.3002(4) 0.0494(3) 0.3935(4) 0.0543(19) Uani 1 1 d .
H71 H 0.328741 0.002647 0.394270 0.065 Uiso 1 1 calc R
C72 C 0.3080(4) 0.1106(3) 0.3377(3) 0.0466(16) Uani 1 1 d .
H72 H 0.342382 0.106496 0.299932 0.056 Uiso 1 1 calc R
C73 C 0.2648(4) 0.1780(3) 0.3379(3) 0.0367(13) Uani 1 1 d .
H73 H 0.269323 0.219540 0.298928 0.044 Uiso 1 1 calc R
C74 C 0.1763(3) 0.4161(3) 0.3898(3) 0.0270(12) Uani 1 1 d .
C75 C 0.1661(3) 0.4955(3) 0.3703(3) 0.0290(12) Uani 1 1 d .
C76 C 0.1051(4) 0.5399(3) 0.3171(3) 0.0335(13) Uani 1 1 d .
H76 H 0.069779 0.518645 0.292447 0.040 Uiso 1 1 calc R
C77 C 0.0955(4) 0.6156(3) 0.2996(3) 0.0402(15) Uani 1 1 d .
H77 H 0.052895 0.645868 0.263713 0.048 Uiso 1 1 calc R
C78 C 0.1478(4) 0.6459(3) 0.3346(3) 0.0462(16) Uani 1 1 d .
H78 H 0.141680 0.697411 0.322627 0.055 Uiso 1 1 calc R
C79 C 0.2098(4) 0.6018(3) 0.3875(3) 0.0354(13) Uani 1 1 d .
H79 H 0.245651 0.623484 0.411414 0.043 Uiso 1 1 calc R
C80 C 0.2198(3) 0.5264(3) 0.4057(3) 0.0299(12) Uani 1 1 d .
C81 C 0.2867(3) 0.4788(3) 0.4636(3) 0.0294(12) Uani 1 1 d .
C82 C 0.2989(3) 0.4009(3) 0.4757(2) 0.0250(11) Uani 1 1 d .
H82 H 0.343871 0.370200 0.509715 0.030 Uiso 1 1 calc R
C83 C 0.2486(3) 0.3696(3) 0.4405(2) 0.0231(11) Uani 1 1 d .
C84 C 0.3171(3) 0.2483(2) 0.4994(2) 0.0222(10) Uani 1 1 d .
C85 C 0.2873(3) 0.2202(3) 0.5657(3) 0.0268(11) Uani 1 1 d .
C86 C 0.3514(4) 0.1783(3) 0.6173(3) 0.0298(12) Uani 1 1 d .
H86 H 0.330833 0.161023 0.662432 0.036 Uiso 1 1 calc R
C87 C 0.4452(4) 0.1608(3) 0.6048(2) 0.0281(12) Uani 1 1 d .
C88 C 0.4721(3) 0.1857(3) 0.5374(3) 0.0300(12) Uani 1 1 d .
H88 H 0.535526 0.172962 0.527833 0.036 Uiso 1 1 calc R
C89 C 0.4107(3) 0.2279(2) 0.4844(2) 0.0254(11) Uani 1 1 d .
C90 C 0.4420(3) 0.2503(3) 0.4119(2) 0.0268(11) Uani 1 1 d .
H90 H 0.390351 0.241850 0.384889 0.032 Uiso 1 1 calc R
C91 C 0.5286(4) 0.2013(3) 0.4035(3) 0.0333(13) Uani 1 1 d .
C92 C 0.5237(4) 0.1266(3) 0.4192(3) 0.0359(13) Uani 1 1 d .
H92 H 0.465438 0.108967 0.431953 0.043 Uiso 1 1 calc R
C93 C 0.6011(4) 0.0780(3) 0.4165(3) 0.0409(15) Uani 1 1 d .
H93 H 0.595917 0.027744 0.427443 0.049 Uiso 1 1 calc R
C94 C 0.6871(4) 0.1031(4) 0.3976(3) 0.0483(17) Uani 1 1 d .
H94 H 0.741068 0.069977 0.396399 0.058 Uiso 1 1 calc R
C95 C 0.6928(4) 0.1763(4) 0.3808(3) 0.0433(15) Uani 1 1 d .
H95 H 0.750835 0.193623 0.366613 0.052 Uiso 1 1 calc R
C96 C 0.6147(4) 0.2258(3) 0.3842(3) 0.0370(13) Uani 1 1 d .
H96 H 0.620475 0.275969 0.373269 0.044 Uiso 1 1 calc R
C97 C 0.4492(3) 0.3314(3) 0.3817(2) 0.0250(11) Uani 1 1 d .
C98 C 0.4990(4) 0.3662(3) 0.4148(3) 0.0317(12) Uani 1 1 d .
H98 H 0.532591 0.338379 0.456216 0.038 Uiso 1 1 calc R
C99 C 0.5009(4) 0.4409(3) 0.3888(3) 0.0365(13) Uani 1 1 d .
H99 H 0.535675 0.463661 0.412282 0.044 Uiso 1 1 calc R
C100 C 0.4520(4) 0.4823(3) 0.3284(3) 0.0411(14) Uani 1 1 d .
H100 H 0.452309 0.533600 0.310943 0.049 Uiso 1 1 calc R
C101 C 0.4024(4) 0.4489(3) 0.2933(3) 0.0392(14) Uani 1 1 d .
H101 H 0.369529 0.477231 0.251689 0.047 Uiso 1 1 calc R
C102 C 0.4007(4) 0.3734(3) 0.3192(3) 0.0302(12) Uani 1 1 d .
H102 H 0.367338 0.350540 0.295070 0.036 Uiso 1 1 calc R
C103 C 0.5148(4) 0.1140(3) 0.6615(3) 0.0431(15) Uani 1 1 d .
H10A H 0.482246 0.098574 0.704229 0.065 Uiso 1 1 calc GR
H10B H 0.564256 0.142300 0.665890 0.065 Uiso 1 1 calc GR
H10C H 0.543107 0.070911 0.651188 0.065 Uiso 1 1 calc GR
C104 C 0.1835(3) 0.2367(3) 0.5816(3) 0.0288(12) Uani 1 1 d .
H104 H 0.145420 0.238267 0.541201 0.035 Uiso 1 1 calc R
C105 C 0.1538(4) 0.1743(3) 0.6422(3) 0.0324(12) Uani 1 1 d .
C106 C 0.1057(4) 0.1883(3) 0.6951(3) 0.0368(13) Uani 1 1 d .
H106 H 0.090761 0.237162 0.694147 0.044 Uiso 1 1 calc R
C107 C 0.0792(4) 0.1317(4) 0.7493(3) 0.0549(18) Uani 1 1 d .
H107 H 0.046727 0.141996 0.785360 0.066 Uiso 1 1 calc R
C108 C 0.1001(5) 0.0604(4) 0.7508(3) 0.0570(19) Uani 1 1 d .
H108 H 0.083222 0.021724 0.788502 0.068 Uiso 1 1 calc R
C109 C 0.1455(5) 0.0453(3) 0.6979(3) 0.0503(17) Uani 1 1 d .
H109 H 0.158637 -0.003435 0.698093 0.060 Uiso 1 1 calc R
C110 C 0.1714(4) 0.1023(3) 0.6446(3) 0.0405(14) Uani 1 1 d .
H110 H 0.202520 0.091879 0.608132 0.049 Uiso 1 1 calc R
C111 C 0.1594(3) 0.3103(3) 0.5894(3) 0.0291(12) Uani 1 1 d .
C112 C 0.2160(4) 0.3352(3) 0.6276(3) 0.0325(13) Uani 1 1 d .
H112 H 0.273492 0.306277 0.647971 0.039 Uiso 1 1 calc R
C113 C 0.1896(4) 0.4021(3) 0.6364(3) 0.0440(15) Uani 1 1 d .
H113 H 0.229109 0.418129 0.663122 0.053 Uiso 1 1 calc R
C114 C 0.1068(4) 0.4457(3) 0.6070(3) 0.0440(15) Uani 1 1 d .
H114 H 0.089985 0.491820 0.612314 0.053 Uiso 1 1 calc R
C115 C 0.0496(4) 0.4213(3) 0.5701(3) 0.0450(16) Uani 1 1 d .
H115 H -0.008072 0.450293 0.550401 0.054 Uiso 1 1 calc R
C116 C 0.0749(4) 0.3541(3) 0.5609(3) 0.0373(14) Uani 1 1 d .
H116 H 0.034219 0.337972 0.535037 0.045 Uiso 1 1 calc R
C117 C -0.0637(4) 0.3215(3) 0.3597(3) 0.0319(12) Uani 1 1 d .
C118 C -0.0639(4) 0.3237(3) 0.4251(3) 0.0412(14) Uani 1 1 d .
H118 H -0.010917 0.299988 0.454902 0.049 Uiso 1 1 calc R
C119 C -0.1394(4) 0.3597(3) 0.4482(3) 0.0476(16) Uani 1 1 d .
H119 H -0.138022 0.361159 0.493073 0.057 Uiso 1 1 calc R
C120 C -0.2168(4) 0.3935(3) 0.4044(3) 0.0441(15) Uani 1 1 d .
H120 H -0.269694 0.417248 0.419815 0.053 Uiso 1 1 calc R
C121 C -0.2177(4) 0.3928(3) 0.3396(3) 0.0431(15) Uani 1 1 d .
H121 H -0.270528 0.417137 0.309829 0.052 Uiso 1 1 calc R
C122 C -0.1419(4) 0.3568(3) 0.3166(3) 0.0353(13) Uani 1 1 d .
H122 H -0.143465 0.356279 0.271424 0.042 Uiso 1 1 calc R
C123 C 0.0053(3) 0.1778(3) 0.3617(3) 0.0321(12) Uani 1 1 d .
C124 C -0.0493(4) 0.1519(3) 0.4180(3) 0.0396(14) Uani 1 1 d .
H124 H -0.073887 0.183446 0.441710 0.048 Uiso 1 1 calc R
C125 C -0.0678(4) 0.0795(4) 0.4398(3) 0.0530(18) Uani 1 1 d .
H125 H -0.102915 0.061538 0.479071 0.064 Uiso 1 1 calc R
C126 C -0.0355(5) 0.0348(4) 0.4044(4) 0.0572(19) Uani 1 1 d .
H126 H -0.049580 -0.013816 0.418430 0.069 Uiso 1 1 calc R
C127 C 0.0175(5) 0.0598(4) 0.3484(4) 0.0595(19) Uani 1 1 d .
H127 H 0.039745 0.028368 0.324069 0.071 Uiso 1 1 calc R
C128 C 0.0386(4) 0.1309(3) 0.3273(3) 0.0474(16) Uani 1 1 d .
H128 H 0.076063 0.147499 0.289105 0.057 Uiso 1 1 calc R
C129 C 0.0390(3) 0.3012(3) 0.2452(3) 0.0294(12) Uani 1 1 d .
C130 C -0.0247(4) 0.2846(3) 0.2046(3) 0.0441(15) Uani 1 1 d .
H130 H -0.067980 0.251724 0.224943 0.053 Uiso 1 1 calc R
C131 C -0.0251(4) 0.3160(4) 0.1346(3) 0.0521(18) Uani 1 1 d .
H131 H -0.067801 0.303761 0.107163 0.063 Uiso 1 1 calc R
C132 C 0.0356(4) 0.3646(4) 0.1049(3) 0.0479(17) Uani 1 1 d .
H132 H 0.033360 0.386995 0.056933 0.057 Uiso 1 1 calc R
C133 C 0.0996(4) 0.3811(3) 0.1435(3) 0.0423(15) Uani 1 1 d .
H133 H 0.142255 0.414222 0.122594 0.051 Uiso 1 1 calc R
C134 C 0.1017(3) 0.3490(3) 0.2136(3) 0.0293(12) Uani 1 1 d .
H134 H 0.146727 0.359996 0.240324 0.035 Uiso 1 1 calc R
Ni1 Ni 0.41385(4) 0.27955(3) 0.88721(3) 0.02411(17) Uani 1 1 d .
P1 P 0.54239(9) 0.26385(7) 0.83641(7) 0.0260(3) Uani 1 1 d .
O1 O 0.4169(2) 0.38446(18) 0.86187(17) 0.0281(8) Uani 1 1 d .
O2 O 0.1687(2) 0.50935(19) 0.99409(18) 0.0347(9) Uani 1 1 d .
N1 N 0.3173(3) 0.29799(19) 0.94612(19) 0.0208(9) Uani 1 1 d .
C1 C 0.3921(3) 0.1860(3) 0.8927(3) 0.0276(12) Uani 1 1 d .
C2 C 0.4168(4) 0.1238(3) 0.9479(3) 0.0387(14) Uani 1 1 d .
H2 H 0.449792 0.126725 0.985852 0.046 Uiso 1 1 calc R
C3 C 0.3946(5) 0.0572(3) 0.9489(4) 0.0544(19) Uani 1 1 d .
H3 H 0.412399 0.015189 0.987665 0.065 Uiso 1 1 calc R
C4 C 0.3472(5) 0.0506(4) 0.8952(5) 0.063(2) Uani 1 1 d .
H4 H 0.332148 0.004407 0.896956 0.076 Uiso 1 1 calc R
C5 C 0.3217(4) 0.1109(4) 0.8388(4) 0.0534(18) Uani 1 1 d .
H5 H 0.289111 0.106776 0.801273 0.064 Uiso 1 1 calc R
C6 C 0.3443(3) 0.1787(3) 0.8372(3) 0.0335(13) Uani 1 1 d .
H6 H 0.327232 0.220414 0.798007 0.040 Uiso 1 1 calc R
C7 C 0.3538(3) 0.4159(2) 0.8879(2) 0.0228(11) Uani 1 1 d .
C8 C 0.3372(3) 0.4951(3) 0.8682(2) 0.0252(11) Uani 1 1 d .
C9 C 0.3844(4) 0.5382(3) 0.8143(3) 0.0303(12) Uani 1 1 d .
H9 H 0.426522 0.515905 0.789657 0.036 Uiso 1 1 calc R
C10 C 0.3698(4) 0.6140(3) 0.7965(3) 0.0389(14) Uani 1 1 d .
H10 H 0.401958 0.643701 0.760074 0.047 Uiso 1 1 calc R
C11 C 0.3065(4) 0.6456(3) 0.8335(3) 0.0394(14) Uani 1 1 d .
H11 H 0.294884 0.697169 0.821525 0.047 Uiso 1 1 calc R
C12 C 0.2605(4) 0.6018(3) 0.8877(3) 0.0331(13) Uani 1 1 d .
H12 H 0.219556 0.623906 0.913049 0.040 Uiso 1 1 calc R
C13 C 0.2735(3) 0.5270(3) 0.9050(2) 0.0250(11) Uani 1 1 d .
C14 C 0.2221(3) 0.4793(3) 0.9610(3) 0.0290(12) Uani 1 1 d .
C15 C 0.2348(3) 0.4033(2) 0.9739(2) 0.0245(11) Uani 1 1 d .
H15 H 0.198881 0.374067 1.007919 0.029 Uiso 1 1 calc R
C16 C 0.2972(3) 0.3690(2) 0.9392(2) 0.0218(10) Uani 1 1 d .
C17 C 0.2730(3) 0.2487(2) 1.0006(2) 0.0236(11) Uani 1 1 d .
C18 C 0.3149(3) 0.2233(2) 1.0665(2) 0.0240(11) Uani 1 1 d .
C19 C 0.2686(4) 0.1793(3) 1.1198(3) 0.0285(12) Uani 1 1 d .
H19 H 0.297207 0.162189 1.164104 0.034 Uiso 1 1 calc R
C20 C 0.1813(4) 0.1594(3) 1.1102(3) 0.0282(12) Uani 1 1 d .
C21 C 0.1441(3) 0.1821(3) 1.0450(2) 0.0269(11) Uani 1 1 d .
H21 H 0.085472 0.167926 1.037654 0.032 Uiso 1 1 calc R
C22 C 0.1881(3) 0.2252(2) 0.9889(2) 0.0225(11) Uani 1 1 d .
C23 C 0.1481(3) 0.2451(2) 0.9167(2) 0.0262(11) Uani 1 1 d .
H23 H 0.202586 0.236275 0.889169 0.031 Uiso 1 1 calc R
C24 C 0.1096(3) 0.3264(3) 0.8848(2) 0.0240(11) Uani 1 1 d .
C25 C 0.1403(4) 0.3675(3) 0.8230(3) 0.0313(12) Uani 1 1 d .
H25 H 0.182551 0.344626 0.798866 0.038 Uiso 1 1 calc R
C26 C 0.1100(4) 0.4418(3) 0.7958(3) 0.0386(14) Uani 1 1 d .
H26 H 0.131554 0.469169 0.753111 0.046 Uiso 1 1 calc R
C27 C 0.0493(4) 0.4766(3) 0.8299(3) 0.0377(14) Uani 1 1 d .
H27 H 0.030085 0.527717 0.811406 0.045 Uiso 1 1 calc R
C28 C 0.0162(3) 0.4354(3) 0.8921(3) 0.0322(13) Uani 1 1 d .
H28 H -0.026847 0.458338 0.915804 0.039 Uiso 1 1 calc R
C29 C 0.0464(3) 0.3615(3) 0.9188(3) 0.0281(12) Uani 1 1 d .
H29 H 0.023926 0.333893 0.961028 0.034 Uiso 1 1 calc R
C30 C 0.0786(3) 0.1946(3) 0.9110(2) 0.0242(11) Uani 1 1 d .
C31 C 0.1119(4) 0.1201(3) 0.9292(3) 0.0338(13) Uani 1 1 d .
H31 H 0.175927 0.102928 0.943414 0.041 Uiso 1 1 calc R
C32 C 0.0516(4) 0.0711(3) 0.9266(3) 0.0386(14) Uani 1 1 d .
H32 H 0.074024 0.020436 0.940863 0.046 Uiso 1 1 calc R
C33 C -0.0409(4) 0.0959(4) 0.9035(3) 0.0472(16) Uani 1 1 d .
H33 H -0.081213 0.062229 0.900817 0.057 Uiso 1 1 calc R
C34 C -0.0751(4) 0.1697(3) 0.8841(3) 0.0405(14) Uani 1 1 d .
H34 H -0.138721 0.186677 0.868581 0.049 Uiso 1 1 calc R
C35 C -0.0151(3) 0.2189(3) 0.8878(3) 0.0336(13) Uani 1 1 d .
H35 H -0.038154 0.269435 0.874315 0.040 Uiso 1 1 calc R
C36 C 0.1330(4) 0.1114(3) 1.1683(3) 0.0391(14) Uani 1 1 d .
H36A H 0.075272 0.139202 1.176806 0.059 Uiso 1 1 calc GR
H36B H 0.174883 0.094070 1.208967 0.059 Uiso 1 1 calc GR
H36C H 0.117293 0.069589 1.157189 0.059 Uiso 1 1 calc GR
C37 C 0.4111(3) 0.2435(3) 1.0786(2) 0.0266(11) Uani 1 1 d .
H37 H 0.447424 0.245882 1.037151 0.032 Uiso 1 1 calc R
C38 C 0.4064(3) 0.3174(3) 1.0865(2) 0.0266(11) Uani 1 1 d .
C39 C 0.4756(4) 0.3620(3) 1.0591(3) 0.0360(13) Uani 1 1 d .
H39 H 0.522488 0.346629 1.032726 0.043 Uiso 1 1 calc R
C40 C 0.4772(4) 0.4267(3) 1.0694(3) 0.0411(14) Uani 1 1 d .
H40 H 0.524747 0.455797 1.049875 0.049 Uiso 1 1 calc R
C41 C 0.4099(4) 0.4508(3) 1.1081(3) 0.0404(14) Uani 1 1 d .
H41 H 0.411965 0.495376 1.116110 0.048 Uiso 1 1 calc R
C42 C 0.3405(4) 0.4086(3) 1.1345(3) 0.0404(14) Uani 1 1 d .
H42 H 0.292995 0.425030 1.159812 0.049 Uiso 1 1 calc R
C43 C 0.3387(4) 0.3422(3) 1.1248(3) 0.0311(12) Uani 1 1 d .
H43 H 0.290887 0.313403 1.144407 0.037 Uiso 1 1 calc R
C44 C 0.4676(3) 0.1855(3) 1.1382(3) 0.0283(12) Uani 1 1 d .
C45 C 0.5029(4) 0.2004(3) 1.1922(3) 0.0384(14) Uani 1 1 d .
H45 H 0.491031 0.248797 1.193035 0.046 Uiso 1 1 calc R
C46 C 0.5554(4) 0.1470(3) 1.2455(3) 0.0426(15) Uani 1 1 d .
H46 H 0.578137 0.159199 1.282182 0.051 Uiso 1 1 calc R
C47 C 0.5748(4) 0.0763(3) 1.2454(3) 0.0433(15) Uani 1 1 d .
H47 H 0.611273 0.039776 1.281521 0.052 Uiso 1 1 calc R
C48 C 0.5400(4) 0.0597(3) 1.1917(3) 0.0434(15) Uani 1 1 d .
H48 H 0.551908 0.011167 1.191229 0.052 Uiso 1 1 calc R
C49 C 0.4879(4) 0.1136(3) 1.1384(3) 0.0393(14) Uani 1 1 d .
H49 H 0.465694 0.101555 1.101525 0.047 Uiso 1 1 calc R
C50 C 0.6278(3) 0.3141(3) 0.8601(3) 0.0300(12) Uani 1 1 d .
C51 C 0.6263(4) 0.3151(3) 0.9258(3) 0.0351(13) Uani 1 1 d .
H51 H 0.581162 0.291416 0.955476 0.042 Uiso 1 1 calc R
C52 C 0.6899(4) 0.3501(3) 0.9496(3) 0.0400(14) Uani 1 1 d .
H52 H 0.688951 0.349535 0.995081 0.048 Uiso 1 1 calc R
C53 C 0.7542(4) 0.3856(3) 0.9057(3) 0.0370(13) Uani 1 1 d .
H53 H 0.797394 0.410431 0.920492 0.044 Uiso 1 1 calc R
C54 C 0.7548(4) 0.3846(3) 0.8406(3) 0.0377(14) Uani 1 1 d .
H54 H 0.799741 0.408576 0.810905 0.045 Uiso 1 1 calc R
C55 C 0.6928(4) 0.3502(3) 0.8163(3) 0.0356(13) Uani 1 1 d .
H55 H 0.694446 0.351018 0.770688 0.043 Uiso 1 1 calc R
C56 C 0.6063(3) 0.1715(3) 0.8578(3) 0.0302(12) Uani 1 1 d .
C57 C 0.6742(4) 0.1443(3) 0.9101(3) 0.0347(13) Uani 1 1 d .
H57 H 0.690624 0.175086 0.933573 0.042 Uiso 1 1 calc R
C58 C 0.7187(4) 0.0727(3) 0.9290(3) 0.0405(14) Uani 1 1 d .
H58 H 0.764515 0.054651 0.965333 0.049 Uiso 1 1 calc R
C59 C 0.6955(4) 0.0276(3) 0.8939(3) 0.0449(16) Uani 1 1 d .
H59 H 0.725973 -0.021150 0.906011 0.054 Uiso 1 1 calc R
C60 C 0.6287(4) 0.0541(3) 0.8422(3) 0.0423(15) Uani 1 1 d .
H60 H 0.613341 0.023786 0.817968 0.051 Uiso 1 1 calc R
C61 C 0.5827(4) 0.1256(3) 0.8248(3) 0.0363(13) Uani 1 1 d .
H61 H 0.534665 0.142796 0.789958 0.044 Uiso 1 1 calc R
C62 C 0.5310(3) 0.2977(3) 0.7446(3) 0.0293(12) Uani 1 1 d .
C63 C 0.5992(4) 0.2793(3) 0.7035(3) 0.0417(14) Uani 1 1 d .
H63 H 0.653767 0.246014 0.723552 0.050 Uiso 1 1 calc R
C64 C 0.5879(4) 0.3096(3) 0.6329(3) 0.0453(15) Uani 1 1 d .
H64 H 0.633695 0.295254 0.605269 0.054 Uiso 1 1 calc R
C65 C 0.5103(5) 0.3603(4) 0.6030(3) 0.0518(18) Uani 1 1 d .
H65 H 0.504370 0.382643 0.555081 0.062 Uiso 1 1 calc R
C66 C 0.4415(4) 0.3780(3) 0.6438(3) 0.0385(14) Uani 1 1 d .
H66 H 0.387323 0.411636 0.623521 0.046 Uiso 1 1 calc R
C67 C 0.4512(4) 0.3469(3) 0.7142(3) 0.0354(13) Uani 1 1 d .
H67 H 0.403426 0.359227 0.741579 0.042 Uiso 1 1 calc R
O5 O 0.1942(5) -0.2323(4) 0.9047(4) 0.126(3) Uani 1 1 d .
C135 C 0.1325(8) -0.2076(5) 0.9500(7) 0.136(5) Uani 1 1 d .
H13G H 0.069835 -0.223060 0.949114 0.163 Uiso 1 1 calc R
H13H H 0.159266 -0.227897 0.997090 0.163 Uiso 1 1 calc R
C136 C 0.1255(7) -0.1300(4) 0.9256(5) 0.098(3) Uani 1 1 d .
H13A H 0.113490 -0.109804 0.962774 0.117 Uiso 1 1 calc R
H13B H 0.075302 -0.107655 0.889709 0.117 Uiso 1 1 calc R
C137 C 0.2204(7) -0.1187(6) 0.8982(6) 0.117(4) Uani 1 1 d .
H13C H 0.220205 -0.068308 0.866509 0.141 Uiso 1 1 calc R
H13D H 0.268075 -0.128517 0.935239 0.141 Uiso 1 1 calc R
C138 C 0.2385(8) -0.1700(6) 0.8639(8) 0.192(8) Uani 1 1 d .
H13E H 0.306914 -0.184040 0.861725 0.230 Uiso 1 1 calc R
H13F H 0.210289 -0.149774 0.817176 0.230 Uiso 1 1 calc R

loop_
_atom_site_aniso_label
_atom_site_aniso_U_11
_atom_site_aniso_U_22
_atom_site_aniso_U_33
_atom_site_aniso_U_23
_atom_site_aniso_U_13
_atom_site_aniso_U_12
Ni2 0.0256(4) 0.0282(4) 0.0220(4) -0.0086(3) 0.0048(3) -0.0016(3)
P2 0.0260(7) 0.0347(8) 0.0249(8) -0.0124(6) 0.0069(5) -0.0033(5)
O3 0.030(2) 0.031(2) 0.034(2) -0.0114(17) 0.0033(16) 0.0021(15)
O4 0.043(2) 0.041(2) 0.041(3) -0.021(2) 0.0122(19) -0.0111(18)
N2 0.027(2) 0.024(2) 0.017(2) -0.0015(17) 0.0054(17) -0.0006(17)
C68 0.026(3) 0.032(3) 0.028(3) -0.010(2) -0.003(2) 0.001(2)
C69 0.053(4) 0.030(3) 0.032(4) -0.007(3) 0.008(3) -0.009(3)
C70 0.047(4) 0.028(3) 0.068(5) 0.001(3) -0.009(3) -0.007(3)
C71 0.051(4) 0.035(4) 0.078(6) -0.028(4) -0.019(4) 0.011(3)
C72 0.033(3) 0.050(4) 0.065(5) -0.034(3) 0.000(3) 0.004(3)
C73 0.034(3) 0.047(3) 0.027(3) -0.013(3) -0.004(2) 0.002(2)
C74 0.025(3) 0.033(3) 0.022(3) -0.009(2) 0.014(2) -0.004(2)
C75 0.028(3) 0.029(3) 0.027(3) -0.007(2) 0.017(2) 0.000(2)
C76 0.034(3) 0.034(3) 0.031(3) -0.013(2) 0.011(2) 0.004(2)
C77 0.046(4) 0.031(3) 0.031(4) 0.001(3) 0.013(3) 0.007(3)
C78 0.055(4) 0.032(3) 0.046(4) -0.009(3) 0.025(3) 0.005(3)
C79 0.037(3) 0.032(3) 0.038(4) -0.011(3) 0.018(3) -0.007(2)
C80 0.032(3) 0.030(3) 0.028(3) -0.010(2) 0.018(2) -0.004(2)
C81 0.028(3) 0.032(3) 0.030(3) -0.011(2) 0.019(2) -0.010(2)
C82 0.025(3) 0.034(3) 0.016(3) -0.008(2) 0.013(2) -0.006(2)
C83 0.024(3) 0.028(3) 0.017(3) -0.006(2) 0.0155(19) -0.005(2)
C84 0.024(3) 0.025(3) 0.019(3) -0.008(2) 0.0067(19) -0.0053(19)
C85 0.028(3) 0.029(3) 0.024(3) -0.011(2) 0.007(2) -0.001(2)
C86 0.038(3) 0.028(3) 0.021(3) -0.007(2) 0.006(2) -0.004(2)
C87 0.036(3) 0.025(3) 0.018(3) -0.004(2) -0.002(2) 0.004(2)
C88 0.027(3) 0.034(3) 0.031(3) -0.016(2) 0.006(2) 0.002(2)
C89 0.033(3) 0.024(3) 0.019(3) -0.007(2) 0.007(2) -0.004(2)
C90 0.031(3) 0.029(3) 0.014(3) 0.000(2) 0.005(2) -0.001(2)
C91 0.030(3) 0.042(3) 0.028(3) -0.015(3) 0.001(2) 0.004(2)
C92 0.038(3) 0.041(3) 0.024(3) -0.010(3) 0.003(2) 0.005(2)
C93 0.051(4) 0.042(3) 0.025(3) -0.013(3) -0.010(3) 0.018(3)
C94 0.038(4) 0.062(4) 0.036(4) -0.016(3) -0.006(3) 0.020(3)
C95 0.023(3) 0.072(5) 0.036(4) -0.025(3) 0.002(2) 0.004(3)
C96 0.033(3) 0.046(3) 0.032(3) -0.012(3) 0.011(2) -0.007(2)
C97 0.027(3) 0.031(3) 0.016(3) -0.009(2) 0.013(2) -0.002(2)
C98 0.031(3) 0.042(3) 0.022(3) -0.012(2) 0.005(2) -0.003(2)
C99 0.036(3) 0.043(3) 0.034(4) -0.016(3) 0.008(2) -0.014(3)
C100 0.043(3) 0.041(3) 0.037(4) -0.007(3) 0.015(3) -0.014(3)
C101 0.041(3) 0.042(3) 0.025(3) 0.002(3) 0.010(2) -0.005(3)
C102 0.034(3) 0.036(3) 0.021(3) -0.010(2) 0.007(2) -0.005(2)
C103 0.052(4) 0.038(3) 0.034(4) -0.008(3) 0.001(3) 0.002(3)
C104 0.029(3) 0.037(3) 0.019(3) -0.007(2) 0.011(2) -0.004(2)
C105 0.031(3) 0.044(3) 0.023(3) -0.010(2) 0.010(2) -0.013(2)
C106 0.043(3) 0.047(3) 0.023(3) -0.013(3) 0.015(2) -0.014(3)
C107 0.055(4) 0.065(5) 0.037(4) -0.007(3) 0.026(3) -0.014(3)
C108 0.069(5) 0.071(5) 0.028(4) -0.003(3) 0.017(3) -0.033(4)
C109 0.068(4) 0.042(4) 0.040(4) -0.006(3) -0.001(3) -0.023(3)
C110 0.054(4) 0.042(3) 0.027(3) -0.011(3) 0.008(3) -0.015(3)
C111 0.024(3) 0.037(3) 0.023(3) -0.006(2) 0.016(2) -0.004(2)
C112 0.031(3) 0.040(3) 0.026(3) -0.010(2) 0.018(2) -0.003(2)
C113 0.046(4) 0.050(4) 0.045(4) -0.027(3) 0.024(3) -0.012(3)
C114 0.043(4) 0.037(3) 0.051(4) -0.015(3) 0.023(3) -0.002(3)
C115 0.039(3) 0.037(3) 0.045(4) 0.001(3) 0.021(3) 0.004(3)
C116 0.031(3) 0.050(4) 0.027(3) -0.009(3) 0.010(2) -0.001(2)
C117 0.034(3) 0.036(3) 0.028(3) -0.013(2) 0.015(2) -0.005(2)
C118 0.032(3) 0.055(4) 0.037(4) -0.021(3) 0.000(2) 0.004(3)
C119 0.041(4) 0.064(4) 0.046(4) -0.033(3) 0.011(3) 0.002(3)
C120 0.028(3) 0.043(4) 0.065(5) -0.023(3) 0.012(3) -0.007(3)
C121 0.031(3) 0.043(3) 0.051(4) -0.016(3) 0.001(3) 0.012(3)
C122 0.037(3) 0.043(3) 0.027(3) -0.015(3) 0.002(2) 0.002(2)
C123 0.023(3) 0.036(3) 0.039(4) -0.015(3) -0.002(2) -0.002(2)
C124 0.034(3) 0.045(3) 0.034(4) -0.007(3) 0.001(2) -0.001(3)
C125 0.043(4) 0.052(4) 0.052(5) -0.002(3) 0.000(3) -0.008(3)
C126 0.063(5) 0.040(4) 0.065(5) -0.008(3) -0.005(4) -0.017(3)
C127 0.067(5) 0.044(4) 0.072(6) -0.026(4) -0.001(4) -0.006(3)
C128 0.055(4) 0.050(4) 0.045(4) -0.023(3) 0.008(3) -0.017(3)
C129 0.026(3) 0.038(3) 0.020(3) -0.009(2) 0.001(2) 0.008(2)
C130 0.032(3) 0.065(4) 0.041(4) -0.026(3) 0.007(3) -0.005(3)
C131 0.037(4) 0.088(5) 0.037(4) -0.035(4) -0.003(3) 0.012(3)
C132 0.046(4) 0.067(4) 0.023(3) -0.014(3) 0.005(3) 0.017(3)
C133 0.042(4) 0.044(3) 0.038(4) -0.016(3) 0.016(3) 0.009(3)
C134 0.024(3) 0.031(3) 0.029(3) -0.011(2) -0.001(2) 0.009(2)
Ni1 0.0254(3) 0.0262(3) 0.0198(4) -0.0075(3) 0.0094(3) -0.0013(3)
P1 0.0251(7) 0.0323(7) 0.0217(7) -0.0105(6) 0.0103(5) -0.0046(5)
O1 0.031(2) 0.033(2) 0.023(2) -0.0128(16) 0.0135(15) -0.0047(15)
O2 0.034(2) 0.038(2) 0.034(2) -0.0180(18) 0.0156(17) 0.0008(16)
N1 0.031(2) 0.018(2) 0.013(2) -0.0048(16) 0.0050(16) -0.0012(16)
C1 0.023(3) 0.034(3) 0.022(3) -0.008(2) 0.013(2) 0.003(2)
C2 0.046(3) 0.036(3) 0.028(3) -0.007(3) 0.017(3) 0.003(3)
C3 0.063(4) 0.032(3) 0.062(5) -0.008(3) 0.039(4) -0.007(3)
C4 0.060(4) 0.034(4) 0.111(7) -0.043(4) 0.058(4) -0.017(3)
C5 0.038(4) 0.067(5) 0.078(5) -0.051(4) 0.025(3) -0.019(3)
C6 0.022(3) 0.042(3) 0.044(4) -0.023(3) 0.006(2) -0.005(2)
C7 0.023(3) 0.024(3) 0.021(3) -0.008(2) 0.006(2) -0.0013(19)
C8 0.028(3) 0.023(3) 0.023(3) -0.007(2) 0.005(2) -0.001(2)
C9 0.039(3) 0.028(3) 0.023(3) -0.008(2) -0.001(2) -0.002(2)
C10 0.050(4) 0.031(3) 0.029(3) 0.000(2) 0.001(3) -0.008(3)
C11 0.048(4) 0.021(3) 0.043(4) -0.004(3) -0.003(3) 0.001(2)
C12 0.038(3) 0.033(3) 0.032(3) -0.017(3) 0.001(2) 0.003(2)
C13 0.028(3) 0.024(3) 0.022(3) -0.006(2) 0.001(2) -0.003(2)
C14 0.030(3) 0.032(3) 0.025(3) -0.013(2) 0.003(2) 0.005(2)
C15 0.022(3) 0.025(3) 0.027(3) -0.009(2) 0.009(2) -0.0039(19)
C16 0.025(3) 0.025(3) 0.012(3) -0.003(2) 0.0069(19) -0.0019(19)
C17 0.026(3) 0.020(2) 0.022(3) -0.006(2) 0.010(2) -0.0014(19)
C18 0.026(3) 0.025(3) 0.022(3) -0.010(2) 0.006(2) 0.000(2)
C19 0.035(3) 0.028(3) 0.019(3) -0.005(2) 0.007(2) 0.002(2)
C20 0.034(3) 0.029(3) 0.020(3) -0.009(2) 0.010(2) 0.000(2)
C21 0.029(3) 0.030(3) 0.022(3) -0.008(2) 0.013(2) -0.006(2)
C22 0.025(3) 0.020(2) 0.020(3) -0.006(2) 0.0089(19) 0.0005(19)
C23 0.028(3) 0.022(3) 0.027(3) -0.007(2) 0.015(2) -0.002(2)
C24 0.024(3) 0.028(3) 0.019(3) -0.010(2) 0.0015(19) 0.006(2)
C25 0.035(3) 0.036(3) 0.021(3) -0.008(2) 0.003(2) 0.001(2)
C26 0.049(4) 0.029(3) 0.028(3) 0.001(2) 0.010(3) 0.003(2)
C27 0.040(3) 0.030(3) 0.033(4) -0.004(2) 0.000(2) 0.011(2)
C28 0.021(3) 0.041(3) 0.035(3) -0.017(3) 0.002(2) 0.005(2)
C29 0.022(3) 0.039(3) 0.023(3) -0.012(2) 0.006(2) -0.002(2)
C30 0.024(3) 0.031(3) 0.015(3) -0.006(2) 0.0118(19) -0.003(2)
C31 0.037(3) 0.042(3) 0.030(3) -0.019(3) 0.009(2) -0.010(2)
C32 0.045(4) 0.039(3) 0.040(4) -0.021(3) 0.019(3) -0.013(3)
C33 0.059(4) 0.065(4) 0.033(4) -0.026(3) 0.022(3) -0.033(3)
C34 0.038(3) 0.052(4) 0.036(4) -0.018(3) 0.006(3) -0.015(3)
C35 0.028(3) 0.045(3) 0.025(3) -0.007(2) 0.007(2) -0.007(2)
C36 0.042(3) 0.049(4) 0.021(3) -0.004(3) 0.018(2) -0.013(3)
C37 0.029(3) 0.033(3) 0.016(3) -0.007(2) 0.005(2) -0.004(2)
C38 0.031(3) 0.029(3) 0.013(3) 0.001(2) -0.001(2) -0.003(2)
C39 0.039(3) 0.045(3) 0.022(3) -0.008(3) 0.006(2) -0.012(3)
C40 0.045(4) 0.045(4) 0.031(4) -0.005(3) 0.003(3) -0.019(3)
C41 0.050(4) 0.031(3) 0.040(4) -0.010(3) -0.010(3) -0.010(3)
C42 0.033(3) 0.043(3) 0.043(4) -0.017(3) -0.007(3) 0.010(3)
C43 0.028(3) 0.033(3) 0.031(3) -0.011(2) 0.000(2) 0.000(2)
C44 0.024(3) 0.033(3) 0.025(3) -0.007(2) 0.005(2) -0.001(2)
C45 0.038(3) 0.040(3) 0.033(4) -0.011(3) 0.000(2) 0.006(2)
C46 0.052(4) 0.051(4) 0.026(3) -0.020(3) -0.010(3) 0.006(3)
C47 0.047(4) 0.048(4) 0.027(3) -0.011(3) -0.006(3) 0.017(3)
C48 0.056(4) 0.036(3) 0.036(4) -0.015(3) 0.003(3) 0.010(3)
C49 0.053(4) 0.039(3) 0.030(3) -0.020(3) 0.000(3) 0.000(3)
C50 0.028(3) 0.032(3) 0.031(3) -0.014(2) 0.009(2) -0.001(2)
C51 0.038(3) 0.048(3) 0.025(3) -0.019(3) 0.011(2) -0.008(3)
C52 0.041(3) 0.050(4) 0.033(4) -0.020(3) 0.006(3) -0.008(3)
C53 0.033(3) 0.043(3) 0.041(4) -0.021(3) 0.000(3) -0.007(2)
C54 0.032(3) 0.047(4) 0.036(4) -0.014(3) 0.012(2) -0.012(3)
C55 0.040(3) 0.043(3) 0.024(3) -0.012(3) 0.012(2) -0.008(3)
C56 0.029(3) 0.035(3) 0.026(3) -0.010(2) 0.016(2) -0.004(2)
C57 0.039(3) 0.036(3) 0.029(3) -0.009(2) 0.010(2) -0.009(2)
C58 0.037(3) 0.042(3) 0.036(4) -0.005(3) 0.008(3) -0.006(3)
C59 0.038(3) 0.041(3) 0.052(4) -0.015(3) 0.021(3) 0.001(3)
C60 0.049(4) 0.044(3) 0.044(4) -0.027(3) 0.015(3) -0.008(3)
C61 0.037(3) 0.037(3) 0.037(4) -0.016(3) 0.011(2) -0.005(2)
C62 0.030(3) 0.036(3) 0.027(3) -0.014(2) 0.013(2) -0.011(2)
C63 0.040(3) 0.059(4) 0.033(4) -0.022(3) 0.016(3) -0.016(3)
C64 0.049(4) 0.063(4) 0.035(4) -0.023(3) 0.022(3) -0.025(3)
C65 0.071(5) 0.073(5) 0.021(4) -0.017(3) 0.010(3) -0.044(4)
C66 0.041(3) 0.051(4) 0.022(3) -0.004(3) -0.004(2) -0.024(3)
C67 0.039(3) 0.046(3) 0.023(3) -0.010(3) 0.010(2) -0.016(3)
O5 0.105(5) 0.105(5) 0.202(8) -0.093(5) 0.068(5) -0.027(4)
C135 0.129(9) 0.077(7) 0.227(14) -0.087(8) 0.075(9) -0.008(6)
C136 0.124(8) 0.062(6) 0.098(8) -0.020(5) 0.048(6) -0.004(5)
C137 0.087(7) 0.112(8) 0.168(11) -0.062(8) -0.010(7) -0.023(6)
C138 0.185(12) 0.159(10) 0.345(19) -0.195(13) 0.228(13) -0.135(9)

loop_
_atom_type_symbol
_atom_type_description
_atom_type_scat_dispersion_real
_atom_type_scat_dispersion_imag
_atom_type_scat_source
C C 0.0033 0.0016 'International Tables Vol C Tables 4.2.6.8 and 6.1.1.4'
H H 0.0000 0.0000 'International Tables Vol C Tables 4.2.6.8 and 6.1.1.4'
N N 0.0061 0.0033 'International Tables Vol C Tables 4.2.6.8 and 6.1.1.4'
Ni Ni 0.3393 1.1124 'International Tables Vol C Tables 4.2.6.8 and 6.1.1.4'
O O 0.0106 0.0060 'International Tables Vol C Tables 4.2.6.8 and 6.1.1.4'
P P 0.1023 0.0942 'International Tables Vol C Tables 4.2.6.8 and 6.1.1.4'

loop_
_geom_angle_atom_site_label_1
_geom_angle_atom_site_label_2
_geom_angle_atom_site_label_3
_geom_angle
O3 Ni2 P2 91.66(11)
N2 Ni2 P2 167.35(12)
N2 Ni2 O3 83.58(16)
C68 Ni2 P2 89.06(16)
C68 Ni2 O3 166.6(2)
C68 Ni2 N2 98.30(19)
C117 P2 Ni2 108.52(19)
C123 P2 Ni2 117.10(17)
C123 P2 C117 102.9(2)
C123 P2 C129 105.7(3)
C129 P2 Ni2 115.31(18)
C129 P2 C117 106.1(2)
C74 O3 Ni2 112.7(3)
C83 N2 Ni2 112.8(3)
C83 N2 C84 115.2(4)
C84 N2 Ni2 131.7(3)
C69 C68 Ni2 124.2(4)
C73 C68 Ni2 119.7(4)
C73 C68 C69 116.1(5)
C68 C69 H69 119.6
C70 C69 C68 120.8(6)
C70 C69 H69 119.6
C69 C70 H70 119.4
C71 C70 C69 121.1(6)
C71 C70 H70 119.4
C70 C71 H71 120.2
C70 C71 C72 119.6(6)
C72 C71 H71 120.2
C71 C72 H72 120.6
C71 C72 C73 118.8(6)
C73 C72 H72 120.6
C68 C73 H73 118.3
C72 C73 C68 123.4(5)
C72 C73 H73 118.3
O3 C74 C75 120.7(5)
O3 C74 C83 118.4(4)
C75 C74 C83 120.9(5)
C76 C75 C74 121.1(5)
C76 C75 C80 120.2(5)
C80 C75 C74 118.8(5)
C75 C76 H76 119.9
C75 C76 C77 120.3(5)
C77 C76 H76 119.9
C76 C77 H77 120.2
C78 C77 C76 119.5(5)
C78 C77 H77 120.2
C77 C78 H78 119.7
C77 C78 C79 120.5(5)
C79 C78 H78 119.7
C78 C79 H79 119.7
C80 C79 C78 120.6(6)
C80 C79 H79 119.7
C75 C80 C81 120.8(5)
C79 C80 C75 118.9(5)
C79 C80 C81 120.3(5)
O4 C81 C80 120.1(5)
O4 C81 C82 123.0(5)
C82 C81 C80 116.8(5)
C81 C82 H82 118.4
C83 C82 C81 123.1(5)
C83 C82 H82 118.4
N2 C83 C74 112.0(4)
N2 C83 C82 129.0(5)
C82 C83 C74 119.0(4)
C85 C84 N2 120.4(4)
C85 C84 C89 119.7(4)
C89 C84 N2 119.9(4)
C84 C85 C104 120.2(4)
C86 C85 C84 120.0(4)
C86 C85 C104 119.8(4)
C85 C86 H86 119.2
C85 C86 C87 121.5(5)
C87 C86 H86 119.2
C86 C87 C88 117.5(4)
C86 C87 C103 121.3(5)
C88 C87 C103 121.2(5)
C87 C88 H88 118.6
C89 C88 C87 122.9(5)
C89 C88 H88 118.6
C84 C89 C90 121.0(4)
C88 C89 C84 118.1(5)
C88 C89 C90 120.9(4)
C89 C90 H90 105.5
C89 C90 C91 112.2(4)
C89 C90 C97 113.0(4)
C91 C90 H90 105.5
C91 C90 C97 114.1(4)
C97 C90 H90 105.5
C92 C91 C90 118.7(5)
C96 C91 C90 123.3(5)
C96 C91 C92 117.9(5)
C91 C92 H92 119.1
C93 C92 C91 121.8(6)
C93 C92 H92 119.1
C92 C93 H93 120.1
C92 C93 C94 119.7(6)
C94 C93 H93 120.1
C93 C94 H94 120.4
C95 C94 C93 119.3(5)
C95 C94 H94 120.4
C94 C95 H95 119.3
C94 C95 C96 121.3(6)
C96 C95 H95 119.3
C91 C96 C95 119.9(6)
C91 C96 H96 120.0
C95 C96 H96 120.0
C98 C97 C90 121.8(5)
C98 C97 C102 118.6(5)
C102 C97 C90 119.6(5)
C97 C98 H98 119.3
C97 C98 C99 121.5(5)
C99 C98 H98 119.3
C98 C99 H99 120.0
C100 C99 C98 119.9(5)
C100 C99 H99 120.0
C99 C100 H100 120.0
C99 C100 C101 120.1(5)
C101 C100 H100 120.0
C100 C101 H101 119.9
C100 C101 C102 120.2(5)
C102 C101 H101 119.9
C97 C102 H102 120.1
C101 C102 C97 119.7(5)
C101 C102 H102 120.1
C87 C103 H10A 109.5
C87 C103 H10B 109.5
C87 C103 H10C 109.5
H10A C103 H10B 109.5
H10A C103 H10C 109.5
H10B C103 H10C 109.5
C85 C104 H104 106.2
C85 C104 C105 111.5(4)
C105 C104 H104 106.2
C111 C104 C85 113.3(4)
C111 C104 H104 106.2
C111 C104 C105 112.7(4)
C106 C105 C104 121.2(5)
C106 C105 C110 117.6(5)
C110 C105 C104 121.1(5)
C105 C106 H106 119.6
C105 C106 C107 120.8(6)
C107 C106 H106 119.6
C106 C107 H107 120.0
C108 C107 C106 120.1(6)
C108 C107 H107 120.0
C107 C108 H108 119.9
C109 C108 C107 120.2(6)
C109 C108 H108 119.9
C108 C109 H109 120.6
C110 C109 C108 118.7(6)
C110 C109 H109 120.6
C105 C110 H110 118.7
C109 C110 C105 122.6(6)
C109 C110 H110 118.7
C112 C111 C104 122.1(5)
C112 C111 C116 117.9(5)
C116 C111 C104 119.9(5)
C111 C112 H112 119.7
C111 C112 C113 120.7(5)
C113 C112 H112 119.7
C112 C113 H113 119.5
C114 C113 C112 121.0(6)
C114 C113 H113 119.5
C113 C114 H114 120.6
C115 C114 C113 118.9(6)
C115 C114 H114 120.6
C114 C115 H115 119.6
C114 C115 C116 120.9(5)
C116 C115 H115 119.6
C111 C116 H116 119.7
C115 C116 C111 120.6(6)
C115 C116 H116 119.7
C118 C117 P2 116.9(4)
C118 C117 C122 118.3(5)
C122 C117 P2 124.8(4)
C117 C118 H118 119.1
C117 C118 C119 121.8(5)
C119 C118 H118 119.1
C118 C119 H119 120.7
C120 C119 C118 118.6(6)
C120 C119 H119 120.7
C119 C120 H120 119.7
C121 C120 C119 120.6(5)
C121 C120 H120 119.7
C120 C121 H121 119.7
C120 C121 C122 120.6(5)
C122 C121 H121 119.7
C117 C122 H122 119.9
C121 C122 C117 120.1(5)
C121 C122 H122 119.9
C124 C123 P2 120.8(4)
C128 C123 P2 120.5(4)
C128 C123 C124 118.6(5)
C123 C124 H124 119.8
C123 C124 C125 120.3(6)
C125 C124 H124 119.8
C124 C125 H125 120.0
C126 C125 C124 119.9(6)
C126 C125 H125 120.0
C125 C126 H126 119.8
C125 C126 C127 120.3(6)
C127 C126 H126 119.8
C126 C127 H127 119.8
C126 C127 C128 120.3(7)
C128 C127 H127 119.8
C123 C128 C127 120.5(6)
C123 C128 H128 119.8
C127 C128 H128 119.8
C130 C129 P2 123.3(4)
C134 C129 P2 118.3(4)
C134 C129 C130 118.2(5)
C129 C130 H130 119.9
C131 C130 C129 120.1(6)
C131 C130 H130 119.9
C130 C131 H131 119.8
C132 C131 C130 120.4(6)
C132 C131 H131 119.8
C131 C132 H132 119.7
C133 C132 C131 120.5(6)
C133 C132 H132 119.7
C132 C133 H133 120.2
C132 C133 C134 119.5(6)
C134 C133 H133 120.2
C129 C134 H134 119.4
C133 C134 C129 121.1(5)
C133 C134 H134 119.4
O1 Ni1 P1 92.40(10)
N1 Ni1 P1 167.37(12)
N1 Ni1 O1 83.14(14)
C1 Ni1 P1 88.86(14)
C1 Ni1 O1 166.20(19)
C1 Ni1 N1 98.29(18)
C50 P1 Ni1 107.76(16)
C56 P1 Ni1 118.62(16)
C56 P1 C50 103.1(2)
C62 P1 Ni1 114.86(17)
C62 P1 C50 106.7(2)
C62 P1 C56 104.6(2)
C7 O1 Ni1 113.4(3)
C16 N1 Ni1 113.1(3)
C16 N1 C17 115.6(4)
C17 N1 Ni1 130.8(3)
C2 C1 Ni1 124.8(4)
C2 C1 C6 117.4(5)
C6 C1 Ni1 117.8(4)
C1 C2 H2 119.5
C1 C2 C3 121.0(6)
C3 C2 H2 119.5
C2 C3 H3 119.3
C4 C3 C2 121.3(6)
C4 C3 H3 119.3
C3 C4 H4 120.1
C3 C4 C5 119.8(6)
C5 C4 H4 120.1
C4 C5 H5 120.3
C4 C5 C6 119.3(7)
C6 C5 H5 120.3
C1 C6 H6 119.4
C5 C6 C1 121.1(6)
C5 C6 H6 119.4
O1 C7 C8 121.3(4)
O1 C7 C16 117.0(4)
C8 C7 C16 121.8(4)
C9 C8 C7 120.4(4)
C9 C8 C13 121.0(4)
C13 C8 C7 118.6(4)
C8 C9 H9 119.9
C10 C9 C8 120.2(5)
C10 C9 H9 119.9
C9 C10 H10 120.7
C9 C10 C11 118.7(5)
C11 C10 H10 120.7
C10 C11 H11 119.8
C12 C11 C10 120.5(5)
C12 C11 H11 119.8
C11 C12 H12 119.4
C13 C12 C11 121.2(5)
C13 C12 H12 119.4
C8 C13 C14 119.6(4)
C12 C13 C8 118.4(5)
C12 C13 C14 122.0(4)
O2 C14 C13 117.7(4)
O2 C14 C15 123.1(5)
C15 C14 C13 119.2(4)
C14 C15 H15 118.3
C16 C15 C14 123.5(4)
C16 C15 H15 118.3
N1 C16 C7 112.9(4)
N1 C16 C15 130.2(4)
C15 C16 C7 116.8(4)
C18 C17 N1 119.6(4)
C22 C17 N1 120.8(4)
C22 C17 C18 119.7(4)
C17 C18 C37 120.0(4)
C19 C18 C17 119.2(5)
C19 C18 C37 120.8(4)
C18 C19 H19 119.0
C18 C19 C20 122.0(5)
C20 C19 H19 119.0
C19 C20 C36 121.1(5)
C21 C20 C19 117.5(5)
C21 C20 C36 121.3(5)
C20 C21 H21 118.4
C20 C21 C22 123.3(5)
C22 C21 H21 118.4
C17 C22 C23 120.1(4)
C21 C22 C17 118.1(5)
C21 C22 C23 121.8(4)
C22 C23 H23 105.8
C22 C23 C24 112.8(4)
C22 C23 C30 112.5(4)
C24 C23 H23 105.8
C30 C23 H23 105.8
C30 C23 C24 113.4(4)
C25 C24 C23 120.4(4)
C25 C24 C29 118.3(4)
C29 C24 C23 121.3(4)
C24 C25 H25 119.7
C24 C25 C26 120.6(5)
C26 C25 H25 119.7
C25 C26 H26 119.5
C27 C26 C25 121.0(5)
C27 C26 H26 119.5
C26 C27 H27 120.5
C26 C27 C28 119.1(5)
C28 C27 H27 120.5
C27 C28 H28 120.2
C29 C28 C27 119.6(5)
C29 C28 H28 120.2
C24 C29 H29 119.3
C28 C29 C24 121.4(5)
C28 C29 H29 119.3
C31 C30 C23 117.5(4)
C35 C30 C23 123.7(4)
C35 C30 C31 118.8(5)
C30 C31 H31 119.9
C32 C31 C30 120.3(5)
C32 C31 H31 119.9
C31 C32 H32 119.8
C33 C32 C31 120.4(6)
C33 C32 H32 119.8
C32 C33 H33 119.9
C32 C33 C34 120.3(6)
C34 C33 H33 119.9
C33 C34 H34 120.3
C33 C34 C35 119.4(6)
C35 C34 H34 120.3
C30 C35 H35 119.6
C34 C35 C30 120.8(5)
C34 C35 H35 119.6
C20 C36 H36A 109.5
C20 C36 H36B 109.5
C20 C36 H36C 109.5
H36A C36 H36B 109.5
H36A C36 H36C 109.5
H36B C36 H36C 109.5
C18 C37 H37 106.6
C38 C37 C18 113.9(4)
C38 C37 H37 106.6
C38 C37 C44 110.0(4)
C44 C37 C18 112.7(4)
C44 C37 H37 106.6
C39 C38 C37 120.2(5)
C43 C38 C37 122.4(5)
C43 C38 C39 117.2(5)
C38 C39 H39 119.2
C40 C39 C38 121.6(5)
C40 C39 H39 119.2
C39 C40 H40 119.6
C39 C40 C41 120.8(5)
C41 C40 H40 119.6
C40 C41 H41 120.7
C42 C41 C40 118.5(5)
C42 C41 H41 120.7
C41 C42 H42 119.5
C41 C42 C43 121.1(5)
C43 C42 H42 119.5
C38 C43 H43 119.7
C42 C43 C38 120.7(5)
C42 C43 H43 119.7
C45 C44 C37 123.1(5)
C45 C44 C49 117.1(5)
C49 C44 C37 119.8(5)
C44 C45 H45 118.9
C44 C45 C46 122.2(5)
C46 C45 H45 118.9
C45 C46 H46 119.8
C47 C46 C45 120.3(5)
C47 C46 H46 119.8
C46 C47 H47 120.6
C46 C47 C48 118.7(5)
C48 C47 H47 120.6
C47 C48 H48 119.8
C47 C48 C49 120.4(5)
C49 C48 H48 119.8
C44 C49 H49 119.4
C48 C49 C44 121.2(5)
C48 C49 H49 119.4
C51 C50 P1 116.8(4)
C51 C50 C55 119.1(5)
C55 C50 P1 124.0(4)
C50 C51 H51 119.3
C50 C51 C52 121.4(5)
C52 C51 H51 119.3
C51 C52 H52 120.5
C53 C52 C51 119.0(6)
C53 C52 H52 120.5
C52 C53 H53 120.4
C54 C53 C52 119.1(5)
C54 C53 H53 120.4
C53 C54 H54 118.6
C53 C54 C55 122.7(5)
C55 C54 H54 118.6
C50 C55 H55 120.7
C54 C55 C50 118.6(5)
C54 C55 H55 120.7
C57 C56 P1 121.3(4)
C61 C56 P1 120.1(4)
C61 C56 C57 118.5(5)
C56 C57 H57 119.4
C56 C57 C58 121.2(5)
C58 C57 H57 119.4
C57 C58 H58 120.3
C57 C58 C59 119.5(6)
C59 C58 H58 120.3
C58 C59 H59 120.2
C60 C59 C58 119.6(6)
C60 C59 H59 120.2
C59 C60 H60 119.8
C59 C60 C61 120.4(6)
C61 C60 H60 119.8
C56 C61 C60 120.7(6)
C56 C61 H61 119.6
C60 C61 H61 119.6
C63 C62 P1 123.1(4)
C63 C62 C67 119.0(5)
C67 C62 P1 117.8(4)
C62 C63 H63 119.8
C62 C63 C64 120.4(6)
C64 C63 H63 119.8
C63 C64 H64 119.8
C65 C64 C63 120.5(6)
C65 C64 H64 119.8
C64 C65 H65 120.4
C64 C65 C66 119.3(6)
C66 C65 H65 120.4
C65 C66 H66 119.7
C65 C66 C67 120.6(6)
C67 C66 H66 119.7
C62 C67 H67 119.9
C66 C67 C62 120.2(5)
C66 C67 H67 119.9
C135 O5 C138 107.1(7)
O5 C135 H13G 110.6
O5 C135 H13H 110.6
H13G C135 H13H 108.7
C136 C135 O5 105.9(9)
C136 C135 H13G 110.6
C136 C135 H13H 110.6
C135 C136 H13A 111.4
C135 C136 H13B 111.4
C135 C136 C137 101.6(8)
H13A C136 H13B 109.3
C137 C136 H13A 111.4
C137 C136 H13B 111.4
C136 C137 H13C 111.0
C136 C137 H13D 111.0
H13C C137 H13D 109.0
C138 C137 C136 103.8(8)
C138 C137 H13C 111.0
C138 C137 H13D 111.0
O5 C138 H13E 110.9
O5 C138 H13F 110.9
C137 C138 O5 104.2(8)
C137 C138 H13E 110.9
C137 C138 H13F 110.9
H13E C138 H13F 108.9

loop_
_geom_bond_atom_site_label_1
_geom_bond_atom_site_label_2
_geom_bond_distance
Ni2 P2 2.1609(16)
Ni2 O3 1.946(3)
Ni2 N2 1.929(4)
Ni2 C68 1.866(5)
P2 C117 1.832(5)
P2 C123 1.815(5)
P2 C129 1.819(5)
O3 C74 1.255(6)
O4 C81 1.228(6)
N2 C83 1.364(6)
N2 C84 1.437(6)
C68 C69 1.402(7)
C68 C73 1.400(7)
C69 H69 0.9500
C69 C70 1.395(8)
C70 H70 0.9500
C70 C71 1.379(9)
C71 H71 0.9500
C71 C72 1.384(9)
C72 H72 0.9500
C72 C73 1.388(7)
C73 H73 0.9500
C74 C75 1.461(7)
C74 C83 1.467(7)
C75 C76 1.389(7)
C75 C80 1.395(7)
C76 H76 0.9500
C76 C77 1.395(7)
C77 H77 0.9500
C77 C78 1.370(9)
C78 H78 0.9500
C78 C79 1.391(8)
C79 H79 0.9500
C79 C80 1.389(7)
C80 C81 1.511(7)
C81 C82 1.452(7)
C82 H82 0.9500
C82 C83 1.369(7)
C84 C85 1.398(6)
C84 C89 1.415(6)
C85 C86 1.381(7)
C85 C104 1.542(6)
C86 H86 0.9500
C86 C87 1.391(7)
C87 C88 1.400(7)
C87 C103 1.515(7)
C88 H88 0.9500
C88 C89 1.379(7)
C89 C90 1.516(6)
C90 H90 1.0000
C90 C91 1.516(7)
C90 C97 1.521(7)
C91 C92 1.404(7)
C91 C96 1.395(7)
C92 H92 0.9500
C92 C93 1.379(7)
C93 H93 0.9500
C93 C94 1.395(9)
C94 H94 0.9500
C94 C95 1.374(8)
C95 H95 0.9500
C95 C96 1.401(7)
C96 H96 0.9500
C97 C98 1.385(7)
C97 C102 1.418(7)
C98 H98 0.9500
C98 C99 1.387(7)
C99 H99 0.9500
C99 C100 1.388(8)
C100 H100 0.9500
C100 C101 1.392(8)
C101 H101 0.9500
C101 C102 1.400(7)
C102 H102 0.9500
C103 H10A 0.9800
C103 H10B 0.9800
C103 H10C 0.9800
C104 H104 1.0000
C104 C105 1.545(7)
C104 C111 1.505(7)
C105 C106 1.386(7)
C105 C110 1.387(7)
C106 H106 0.9500
C106 C107 1.389(8)
C107 H107 0.9500
C107 C108 1.383(9)
C108 H108 0.9500
C108 C109 1.380(9)
C109 H109 0.9500
C109 C110 1.379(8)
C110 H110 0.9500
C111 C112 1.384(7)
C111 C116 1.400(7)
C112 H112 0.9500
C112 C113 1.394(7)
C113 H113 0.9500
C113 C114 1.383(8)
C114 H114 0.9500
C114 C115 1.366(9)
C115 H115 0.9500
C115 C116 1.399(8)
C116 H116 0.9500
C117 C118 1.386(7)
C117 C122 1.394(7)
C118 H118 0.9500
C118 C119 1.389(7)
C119 H119 0.9500
C119 C120 1.388(8)
C120 H120 0.9500
C120 C121 1.364(8)
C121 H121 0.9500
C121 C122 1.391(7)
C122 H122 0.9500
C123 C124 1.397(7)
C123 C128 1.386(8)
C124 H124 0.9500
C124 C125 1.402(8)
C125 H125 0.9500
C125 C126 1.364(9)
C126 H126 0.9500
C126 C127 1.376(9)
C127 H127 0.9500
C127 C128 1.392(8)
C128 H128 0.9500
C129 C130 1.394(8)
C129 C134 1.390(7)
C130 H130 0.9500
C130 C131 1.386(8)
C131 H131 0.9500
C131 C132 1.369(9)
C132 H132 0.9500
C132 C133 1.368(8)
C133 H133 0.9500
C133 C134 1.387(7)
C134 H134 0.9500
Ni1 P1 2.1624(14)
Ni1 O1 1.955(3)
Ni1 N1 1.929(4)
Ni1 C1 1.871(5)
P1 C50 1.840(5)
P1 C56 1.832(5)
P1 C62 1.813(5)
O1 C7 1.254(5)
O2 C14 1.251(5)
N1 C16 1.345(6)
N1 C17 1.434(6)
C1 C2 1.378(7)
C1 C6 1.412(7)
C2 H2 0.9500
C2 C3 1.380(8)
C3 H3 0.9500
C3 C4 1.371(10)
C4 H4 0.9500
C4 C5 1.373(10)
C5 H5 0.9500
C5 C6 1.401(8)
C6 H6 0.9500
C7 C8 1.456(6)
C7 C16 1.479(6)
C8 C9 1.397(7)
C8 C13 1.408(6)
C9 H9 0.9500
C9 C10 1.395(7)
C10 H10 0.9500
C10 C11 1.406(8)
C11 H11 0.9500
C11 C12 1.396(8)
C12 H12 0.9500
C12 C13 1.378(7)
C13 C14 1.494(7)
C14 C15 1.412(6)
C15 H15 0.9500
C15 C16 1.395(6)
C17 C18 1.410(7)
C17 C22 1.409(7)
C18 C19 1.389(7)
C18 C37 1.531(7)
C19 H19 0.9500
C19 C20 1.396(7)
C20 C21 1.374(7)
C20 C36 1.498(7)
C21 H21 0.9500
C21 C22 1.400(6)
C22 C23 1.526(7)
C23 H23 1.0000
C23 C24 1.536(6)
C23 C30 1.530(7)
C24 C25 1.381(7)
C24 C29 1.400(6)
C25 H25 0.9500
C25 C26 1.386(7)
C26 H26 0.9500
C26 C27 1.377(7)
C27 H27 0.9500
C27 C28 1.402(7)
C28 H28 0.9500
C28 C29 1.379(7)
C29 H29 0.9500
C30 C31 1.399(7)
C30 C35 1.398(7)
C31 H31 0.9500
C31 C32 1.391(7)
C32 H32 0.9500
C32 C33 1.383(8)
C33 H33 0.9500
C33 C34 1.389(8)
C34 H34 0.9500
C34 C35 1.397(8)
C35 H35 0.9500
C36 H36A 0.9800
C36 H36B 0.9800
C36 H36C 0.9800
C37 H37 1.0000
C37 C38 1.510(7)
C37 C44 1.526(7)
C38 C39 1.402(7)
C38 C43 1.399(7)
C39 H39 0.9500
C39 C40 1.364(8)
C40 H40 0.9500
C40 C41 1.393(8)
C41 H41 0.9500
C41 C42 1.375(8)
C42 H42 0.9500
C42 C43 1.389(7)
C43 H43 0.9500
C44 C45 1.375(7)
C44 C49 1.403(7)
C45 H45 0.9500
C45 C46 1.390(7)
C46 H46 0.9500
C46 C47 1.381(8)
C47 H47 0.9500
C47 C48 1.387(8)
C48 H48 0.9500
C48 C49 1.391(7)
C49 H49 0.9500
C50 C51 1.383(7)
C50 C55 1.394(7)
C51 H51 0.9500
C51 C52 1.401(8)
C52 H52 0.9500
C52 C53 1.382(8)
C53 H53 0.9500
C53 C54 1.372(7)
C54 H54 0.9500
C54 C55 1.381(8)
C55 H55 0.9500
C56 C57 1.385(7)
C56 C61 1.382(7)
C57 H57 0.9500
C57 C58 1.391(7)
C58 H58 0.9500
C58 C59 1.398(8)
C59 H59 0.9500
C59 C60 1.366(8)
C60 H60 0.9500
C60 C61 1.398(7)
C61 H61 0.9500
C62 C63 1.391(7)
C62 C67 1.399(7)
C63 H63 0.9500
C63 C64 1.398(8)
C64 H64 0.9500
C64 C65 1.386(9)
C65 H65 0.9500
C65 C66 1.387(8)
C66 H66 0.9500
C66 C67 1.393(7)
C67 H67 0.9500
O5 C135 1.450(10)
O5 C138 1.459(11)
C135 H13G 0.9900
C135 H13H 0.9900
C135 C136 1.426(11)
C136 H13A 0.9900
C136 H13B 0.9900
C136 C137 1.490(12)
C137 H13C 0.9900
C137 H13D 0.9900
C137 C138 1.419(12)
C138 H13E 0.9900
C138 H13F 0.9900

loop_
_smtbx_masks_void_nr
_smtbx_masks_void_average_x
_smtbx_masks_void_average_y
_smtbx_masks_void_average_z
_smtbx_masks_void_volume
_smtbx_masks_void_count_electrons
1 -0.185 0.143 0.634 185.3 47.9
2 0.185 0.857 0.366 185.3 47.5
